data_4124812
loop_
_publ_author_name
'Dong, Jie'
'Cui, Ping'
'Shi, Peng-Fei'
'Cheng, Peng'
'Zhao, Bin'

_publ_section_title
;
 Ultrastrong Alkali-Resisting Lanthanide-Zeolites Assembled by [Ln60]
 Nanocages.
;
_journal_issue 51
_journal_name_full 'Journal of the American Chemical Society'
_journal_page_first 15988
_journal_page_last 15991
_journal_paper_doi 10.1021/jacs.5b10000
_journal_volume 137
_journal_year 2015
_chemical_formula_sum 'C H6.99 Dy3 O9.99'
_chemical_formula_weight 666.40
_chemical_name_systematic
; 
 ? 
;
_space_group_IT_number 211
_symmetry_cell_setting cubic
_symmetry_space_group_name_Hall 'I 4 2 3'
_symmetry_space_group_name_H-M 'I 4 3 2'
_atom_sites_solution_hydrogens geom
_atom_sites_solution_primary direct
_atom_sites_solution_secondary difmap
_audit_creation_method SHELXL-97
_cell_angle_alpha 90.00
_cell_angle_beta 90.00
_cell_angle_gamma 90.00
_cell_formula_units_Z 8
_cell_length_a 12.4967(4)
_cell_length_b 12.4967(4)
_cell_length_c 12.4967(4)
_cell_measurement_temperature 293(2)
_cell_volume 1951.58(11)
_computing_structure_refinement 'SHELXL-97 (Sheldrick, 1997)'
_computing_structure_solution 'SHELXS-97 (Sheldrick, 1990)'
_diffrn_ambient_temperature 293(2)
_diffrn_measured_fraction_theta_full 0.995
_diffrn_measured_fraction_theta_max 0.995
_diffrn_measurement_device_type mutil-sacn
_diffrn_radiation_monochromator graphite
_diffrn_radiation_source 'fine-focus sealed tube'
_diffrn_radiation_type MoK\a
_diffrn_radiation_wavelength 0.71073
_diffrn_reflns_av_R_equivalents 0.0399
_diffrn_reflns_av_sigmaI/netI 0.0445
_diffrn_reflns_limit_h_max 5
_diffrn_reflns_limit_h_min -14
_diffrn_reflns_limit_k_max 9
_diffrn_reflns_limit_k_min -8
_diffrn_reflns_limit_l_max 8
_diffrn_reflns_limit_l_min -14
_diffrn_reflns_number 807
_diffrn_reflns_theta_full 24.83
_diffrn_reflns_theta_max 24.83
_diffrn_reflns_theta_min 3.26
_exptl_absorpt_coefficient_mu 22.768
_exptl_crystal_density_diffrn 4.536
_exptl_crystal_density_method 'not measured'
_exptl_crystal_description BLOCK
_exptl_crystal_F_000 2327
_refine_diff_density_max 1.875
_refine_diff_density_min -1.901
_refine_diff_density_rms 0.326
_refine_ls_abs_structure_details 'Flack H D (1983), Acta Cryst. A39, 876-881'
_refine_ls_abs_structure_Flack 0.7(2)
_refine_ls_extinction_method none
_refine_ls_goodness_of_fit_ref 1.069
_refine_ls_hydrogen_treatment mixed
_refine_ls_matrix_type full
_refine_ls_number_parameters 25
_refine_ls_number_reflns 296
_refine_ls_number_restraints 19
_refine_ls_restrained_S_all 1.034
_refine_ls_R_factor_all 0.0453
_refine_ls_R_factor_gt 0.0379
_refine_ls_shift/su_max 0.000
_refine_ls_shift/su_mean 0.000
_refine_ls_structure_factor_coef Fsqd
_refine_ls_weighting_details 'calc w=1/[\s^2^(Fo^2^)+(0.0520P)^2^+39.1750P] where P=(Fo^2^+2Fc^2^)/3'
_refine_ls_weighting_scheme calc
_refine_ls_wR_factor_gt 0.0969
_refine_ls_wR_factor_ref 0.1018
_reflns_number_gt 256
_reflns_number_total 296
_reflns_threshold_expression >2sigma(I)
_cod_data_source_file ja5b10000_si_003.cif
_cod_data_source_block Dy0.1MHCl
_cod_depositor_comments
;
The following automatic conversions were performed:

'_symmetry_cell_setting' value 'CUBIC' changed to 'cubic' according
to
/usr/data/users/saulius/crontab/automatic-downloads/current/ACS/lib/dictionaries/cif_core.dic
dictionary named 'cif_core.dic' version 2.4.2 from 2011-04-26.

Automatic conversion script
Id: cif_fix_values 4268 2015-11-12 08:31:59Z antanas 
;
_cod_original_cell_volume 1951.56(9)
_cod_original_sg_symbol_H-M I432
_cod_database_code 4124812

loop_
_symmetry_equiv_pos_as_xyz
'x, y, z'
'-y, x, z'
'-x, -y, z'
'y, -x, z'
'x, -z, y'
'x, -y, -z'
'x, z, -y'
'z, y, -x'
'-x, y, -z'
'-z, y, x'
'z, x, y'
'y, z, x'
'-y, -z, x'
'z, -x, -y'
'-y, z, -x'
'-z, -x, y'
'-z, x, -y'
'y, -z, -x'
'y, x, -z'
'-y, -x, -z'
'-x, z, y'
'-x, -z, -y'
'z, -y, x'
'-z, -y, -x'
'x+1/2, y+1/2, z+1/2'
'-y+1/2, x+1/2, z+1/2'
'-x+1/2, -y+1/2, z+1/2'
'y+1/2, -x+1/2, z+1/2'
'x+1/2, -z+1/2, y+1/2'
'x+1/2, -y+1/2, -z+1/2'
'x+1/2, z+1/2, -y+1/2'
'z+1/2, y+1/2, -x+1/2'
'-x+1/2, y+1/2, -z+1/2'
'-z+1/2, y+1/2, x+1/2'
'z+1/2, x+1/2, y+1/2'
'y+1/2, z+1/2, x+1/2'
'-y+1/2, -z+1/2, x+1/2'
'z+1/2, -x+1/2, -y+1/2'
'-y+1/2, z+1/2, -x+1/2'
'-z+1/2, -x+1/2, y+1/2'
'-z+1/2, x+1/2, -y+1/2'
'y+1/2, -z+1/2, -x+1/2'
'y+1/2, x+1/2, -z+1/2'
'-y+1/2, -x+1/2, -z+1/2'
'-x+1/2, z+1/2, y+1/2'
'-x+1/2, -z+1/2, -y+1/2'
'z+1/2, -y+1/2, x+1/2'
'-z+1/2, -y+1/2, -x+1/2'

loop_
_atom_site_label
_atom_site_type_symbol
_atom_site_fract_x
_atom_site_fract_y
_atom_site_fract_z
_atom_site_U_iso_or_equiv
_atom_site_adp_type
_atom_site_occupancy
_atom_site_symmetry_multiplicity
_atom_site_calc_flag
_atom_site_refinement_flags
Dy2 Dy 0.15430(5) 0.15430(5) -0.5000 0.0197(4) Uani 1 2 d S
O3 O 0.1767(9) 0.2500 -0.3233(9) 0.024(4) Uani 1 2 d S
C1 C 0.2500 0.2500 -0.2500 0.0055(10) Uani 1 6 d SU
O0AA O 0.0000 0.0000 -0.791(3) 0.0440(18) Uani 0.66 4 d SPDU
H0AA H 0.0095 0.0673 -0.8004 0.053 Uiso 0.17 1 d PRD
O1 O -0.003(3) 0.1665(7) -0.6061(7) 0.023(2) Uani 1 1 d U
H1 H -0.0624 0.1593 -0.5827 0.028 Uiso 1 1 d R

loop_
_atom_site_aniso_label
_atom_site_aniso_U_11
_atom_site_aniso_U_22
_atom_site_aniso_U_33
_atom_site_aniso_U_23
_atom_site_aniso_U_13
_atom_site_aniso_U_12
Dy2 0.0198(5) 0.0198(5) 0.0195(6) -0.001(2) 0.001(2) 0.0006(4)
O3 0.031(6) 0.012(8) 0.031(6) 0.009(5) -0.015(9) -0.009(5)
C1 0.0055(10) 0.0055(10) 0.0055(10) 0.0001(6) 0.0001(6) -0.0001(6)
O0AA 0.0441(17) 0.0441(17) 0.044(2) 0.000 0.000 0.000
O1 0.023(2) 0.023(2) 0.023(2) -0.0007(10) -0.0001(10) 0.0000(10)

loop_
_atom_type_symbol
_atom_type_description
_atom_type_scat_dispersion_real
_atom_type_scat_dispersion_imag
_atom_type_scat_source
C C 0.0033 0.0016 'International Tables Vol C Tables 4.2.6.8 and 6.1.1.4'
H H 0.0000 0.0000 'International Tables Vol C Tables 4.2.6.8 and 6.1.1.4'
Dy Dy -0.1892 4.4098 'International Tables Vol C Tables 4.2.6.8 and 6.1.1.4'
O O 0.0106 0.0060 'International Tables Vol C Tables 4.2.6.8 and 6.1.1.4'

loop_
_geom_angle_atom_site_label_1
_geom_angle_atom_site_label_2
_geom_angle_atom_site_label_3
_geom_angle
_geom_angle_site_symmetry_1
_geom_angle_site_symmetry_3
O1 Dy2 O1 115.8(7) 9_554 4
O1 Dy2 O1 73.5(6) 9_554 48_454
O1 Dy2 O1 144.6(4) 4 48_454
O1 Dy2 O1 144.6(4) 9_554 37_544
O1 Dy2 O1 73.5(6) 4 37_544
O1 Dy2 O1 120.1(4) 48_454 37_544
O1 Dy2 O1 68.9(4) 9_554 .
O1 Dy2 O1 77.7(4) 4 .
O1 Dy2 O1 74.4(6) 48_454 .
O1 Dy2 O1 143.8(4) 37_544 .
O1 Dy2 O1 77.7(4) 9_554 19_554
O1 Dy2 O1 68.9(4) 4 19_554
O1 Dy2 O1 143.8(4) 48_454 19_554
O1 Dy2 O1 74.4(6) 37_544 19_554
O1 Dy2 O1 114.7(7) . 19_554
O1 Dy2 O3 63.8(5) 9_554 .
O1 Dy2 O3 151.6(5) 4 .
O1 Dy2 O3 63.8(9) 48_454 .
O1 Dy2 O3 91.7(8) 37_544 .
O1 Dy2 O3 123.3(5) . .
O1 Dy2 O3 84.0(5) 19_554 .
O1 Dy2 O3 151.6(5) 9_554 39_554
O1 Dy2 O3 63.8(5) 4 39_554
O1 Dy2 O3 91.7(8) 48_454 39_554
O1 Dy2 O3 63.8(9) 37_544 39_554
O1 Dy2 O3 84.0(5) . 39_554
O1 Dy2 O3 123.3(5) 19_554 39_554
O3 Dy2 O3 131.22(18) . 39_554
O1 Dy2 Dy2 151.4(2) 9_554 39_554
O1 Dy2 Dy2 38.5(2) 4 39_554
O1 Dy2 Dy2 133.8(7) 48_454 39_554
O1 Dy2 Dy2 38.5(8) 37_544 39_554
O1 Dy2 Dy2 106.4(4) . 39_554
O1 Dy2 Dy2 79.3(4) 19_554 39_554
O3 Dy2 Dy2 130.0(3) . 39_554
O3 Dy2 Dy2 44.1(3) 39_554 39_554
O1 Dy2 Dy2 105.6(4) 9_554 37_544
O1 Dy2 Dy2 80.0(4) 4 37_544
O1 Dy2 Dy2 132.6(7) 48_454 37_544
O1 Dy2 Dy2 39.9(7) 37_544 37_544
O1 Dy2 Dy2 151.2(3) . 37_544
O1 Dy2 Dy2 38.8(3) 19_554 37_544
O3 Dy2 Dy2 73.4(2) . 37_544
O3 Dy2 Dy2 102.2(2) 39_554 37_544
Dy2 Dy2 Dy2 64.23(3) 39_554 37_544
O1 Dy2 Dy2 80.0(4) 9_554 38_554
O1 Dy2 Dy2 105.6(4) 4 38_554
O1 Dy2 Dy2 39.9(7) 48_454 38_554
O1 Dy2 Dy2 132.6(7) 37_544 38_554
O1 Dy2 Dy2 38.8(3) . 38_554
O1 Dy2 Dy2 151.2(3) 19_554 38_554
O3 Dy2 Dy2 102.2(2) . 38_554
O3 Dy2 Dy2 73.4(2) 39_554 38_554
Dy2 Dy2 Dy2 114.738(19) 39_554 38_554
Dy2 Dy2 Dy2 169.63(4) 37_544 38_554
O1 Dy2 Dy2 38.5(2) 9_554 40_454
O1 Dy2 Dy2 151.4(2) 4 40_454
O1 Dy2 Dy2 38.5(7) 48_454 40_454
O1 Dy2 Dy2 133.8(7) 37_544 40_454
O1 Dy2 Dy2 79.4(4) . 40_454
O1 Dy2 Dy2 106.4(4) 19_554 40_454
O3 Dy2 Dy2 44.1(3) . 40_454
O3 Dy2 Dy2 130.0(3) 39_554 40_454
Dy2 Dy2 Dy2 169.63(4) 39_554 40_454
Dy2 Dy2 Dy2 114.737(19) 37_544 40_454
Dy2 Dy2 Dy2 64.23(3) 38_554 40_454
C1 O3 Dy2 134.1(3) . 40_454
C1 O3 Dy2 134.1(3) . .
Dy2 O3 Dy2 91.8(5) 40_454 .
O3 C1 O3 120.001(1) . 18
O3 C1 O3 120.000(1) . 17
O3 C1 O3 120.000(1) 18 17
Dy2 O1 Dy2 103.0(9) 2 38_554
Dy2 O1 Dy2 110.6(4) 2 .
Dy2 O1 Dy2 101.2(9) 38_554 .

loop_
_geom_bond_atom_site_label_1
_geom_bond_atom_site_label_2
_geom_bond_distance
_geom_bond_site_symmetry_2
Dy2 O1 2.32(3) 9_554
Dy2 O1 2.32(3) 4
Dy2 O1 2.319(9) 48_454
Dy2 O1 2.319(9) 37_544
Dy2 O1 2.37(3) .
Dy2 O1 2.37(3) 19_554
Dy2 O3 2.527(11) .
Dy2 O3 2.527(11) 39_554
Dy2 Dy2 3.6272(2) 39_554
Dy2 Dy2 3.6273(2) 37_544
Dy2 Dy2 3.6273(2) 38_554
Dy2 Dy2 3.6273(2) 40_454
O3 C1 1.296(16) .
O3 Dy2 2.527(11) 40_454
C1 O3 1.296(16) 18
C1 O3 1.296(16) 17
O1 Dy2 2.32(3) 2
O1 Dy2 2.319(9) 38_554
